data_4509616
loop_
_publ_author_name
'Zhu, Qilong'
'Sheng, Tianlu'
'Fu, Ruibiao'
'Hu, Shengmin'
'Chen, Jianshan'
'Xiang, Shengchang'
'Shen, Chaojun'
'Wu, Xintao'

_publ_section_title
;
 Novel Structures and Luminescence Properties of Lanthanide Coordination
 Polymers with a Novel Flexible Polycarboxylate Ligand&#x00A7;
;
_journal_issue 12
_journal_name_full 'Crystal Growth &amp; Design'
_journal_page_first 5128
_journal_paper_doi 10.1021/cg900518s
_journal_volume 9
_journal_year 2009
_chemical_formula_sum 'C15 H38 Eu2 N6 O25'
_chemical_formula_weight 1006.43
_chemical_name_systematic
; 
 ? 
;
_space_group_IT_number 15
_symmetry_cell_setting monoclinic
_symmetry_space_group_name_Hall '-C 2yc'
_symmetry_space_group_name_H-M 'C 1 2/c 1'
_atom_sites_solution_hydrogens geom
_atom_sites_solution_primary direct
_atom_sites_solution_secondary difmap
_audit_creation_method SHELXL-97
_cell_angle_alpha 90.00
_cell_angle_beta 130.191(13)
_cell_angle_gamma 90.00
_cell_formula_units_Z 4
_cell_length_a 12.762(4)
_cell_length_b 16.866(5)
_cell_length_c 19.373(4)
_cell_measurement_reflns_used 755
_cell_measurement_temperature 293(2)
_cell_measurement_theta_max 27.4140
_cell_measurement_theta_min 2.7526
_cell_volume 3185.4(16)
_computing_cell_refinement 'CrystalClear (Rigaku Inc., 2007)'
_computing_data_collection 'CrystalClear (Rigaku Inc., 2007)'
_computing_data_reduction 'CrystalClear (Rigaku Inc., 2007)'
_computing_structure_refinement 'SHELXL-97 (Sheldrick, 1997)'
_computing_structure_solution 'SHELXS-97 (Sheldrick, 1990)'
_diffrn_ambient_temperature 293(2)
_diffrn_measured_fraction_theta_full 0.962
_diffrn_measured_fraction_theta_max 0.962
_diffrn_radiation_monochromator graphite
_diffrn_radiation_source 'fine-focus sealed tube'
_diffrn_radiation_type MoK\a
_diffrn_radiation_wavelength 0.71073
_diffrn_reflns_av_R_equivalents 0.0825
_diffrn_reflns_av_sigmaI/netI 0.1388
_diffrn_reflns_limit_h_max 16
_diffrn_reflns_limit_h_min -16
_diffrn_reflns_limit_k_max 21
_diffrn_reflns_limit_k_min -17
_diffrn_reflns_limit_l_max 24
_diffrn_reflns_limit_l_min -25
_diffrn_reflns_number 11307
_diffrn_reflns_theta_full 27.46
_diffrn_reflns_theta_max 27.46
_diffrn_reflns_theta_min 2.00
_exptl_absorpt_coefficient_mu 4.009
_exptl_absorpt_correction_T_max 1.0000
_exptl_absorpt_correction_T_min 0.4825
_exptl_absorpt_correction_type multi-scan
_exptl_crystal_colour Colorless
_exptl_crystal_density_diffrn 2.099
_exptl_crystal_density_method 'not measured'
_exptl_crystal_description Block
_exptl_crystal_F_000 1984
_exptl_crystal_size_max 0.22
_exptl_crystal_size_mid 0.14
_exptl_crystal_size_min 0.11
_refine_diff_density_max 1.843
_refine_diff_density_min -1.054
_refine_diff_density_rms 0.187
_refine_ls_extinction_method none
_refine_ls_goodness_of_fit_ref 1.092
_refine_ls_hydrogen_treatment constr
_refine_ls_matrix_type full
_refine_ls_number_parameters 219
_refine_ls_number_reflns 3508
_refine_ls_number_restraints 0
_refine_ls_restrained_S_all 1.092
_refine_ls_R_factor_all 0.0645
_refine_ls_R_factor_gt 0.0489
_refine_ls_shift/su_max 0.009
_refine_ls_shift/su_mean 0.002
_refine_ls_structure_factor_coef Fsqd
_refine_ls_weighting_details 'calc w=1/[\s^2^(Fo^2^)+(0.0085P)^2^+0.0000P] where P=(Fo^2^+2Fc^2^)/3'
_refine_ls_weighting_scheme calc
_refine_ls_wR_factor_gt 0.0956
_refine_ls_wR_factor_ref 0.1044
_reflns_number_gt 2856
_reflns_number_total 3508
_reflns_threshold_expression >2sigma(I)
_cod_data_source_file cg900518ssup1.cif
_cod_data_source_block platon
_cod_depositor_comments
;
The following automatic conversions were performed:

'_exptl_absorpt_correction_type' value 'Multi-scan' changed to
'multi-scan' according to
/home/saulius/struct/CIF-dictionaries/cif_core.dic dictionary named
'cif_core.dic' version 2.4.2 from 2011-04-26.

Automatic conversion script
Id: cif_fix_values 1891 2012-01-12 08:04:46Z andrius 
;
_cod_original_cell_volume 3185.4(15)
_cod_original_sg_symbol_H-M C2/c
_cod_database_code 4509616

loop_
_symmetry_equiv_pos_as_xyz
'x, y, z'
'-x, y, -z+1/2'
'x+1/2, y+1/2, z'
'-x+1/2, y+1/2, -z+1/2'
'-x, -y, -z'
'x, -y, z-1/2'
'-x+1/2, -y+1/2, -z'
'x+1/2, -y+1/2, z-1/2'

loop_
_atom_site_label
_atom_site_type_symbol
_atom_site_fract_x
_atom_site_fract_y
_atom_site_fract_z
_atom_site_U_iso_or_equiv
_atom_site_adp_type
_atom_site_occupancy
_atom_site_symmetry_multiplicity
_atom_site_calc_flag
_atom_site_refinement_flags
Eu1 Eu -0.06701(3) 0.051416(18) 0.05728(2) 0.01910(14) Uani 1 1 d .
O1 O 0.0920(6) 0.0771(3) 0.2199(3) 0.0335(13) Uani 1 1 d .
O2 O 0.0652(6) 0.1780(3) 0.1377(3) 0.0333(13) Uani 1 1 d .
O3 O 0.4883(5) 0.4209(3) 0.3847(3) 0.0261(11) Uani 1 1 d .
O4 O 0.4041(5) 0.3653(3) 0.4458(3) 0.0245(11) Uani 1 1 d .
O5 O 0.3645(5) 0.5336(3) 0.4210(3) 0.0245(11) Uani 1 1 d .
O6 O 0.2097(5) 0.5122(3) 0.4353(3) 0.0307(12) Uani 1 1 d .
O7 O -0.2389(6) 0.1585(3) 0.0028(4) 0.0412(14) Uani 1 1 d .
O8 O -0.1795(6) 0.0214(3) 0.1195(3) 0.0382(13) Uani 1 1 d .
N1 N 0.0000 0.2779(4) 0.2500 0.0236(19) Uani 1 2 d S
N2 N 0.1100(6) 0.3996(3) 0.2692(4) 0.0227(13) Uani 1 1 d .
N3 N 0.2115(6) 0.2798(3) 0.2897(4) 0.0236(13) Uani 1 1 d .
N4 N 0.0000 0.5171(4) 0.2500 0.0248(19) Uani 1 2 d S
C1 C 0.1038(7) 0.3209(4) 0.2691(4) 0.0241(16) Uani 1 1 d .
C2 C 0.0000 0.4357(6) 0.2500 0.026(2) Uani 1 2 d S
C3 C 0.2170(7) 0.1953(3) 0.3009(4) 0.0228(15) Uani 1 1 d .
H3A H 0.1966 0.1830 0.3401 0.027 Uiso 1 1 calc R
H3B H 0.3099 0.1776 0.3313 0.027 Uiso 1 1 calc R
C4 C 0.1195(7) 0.1484(4) 0.2138(4) 0.0225(15) Uani 1 1 d .
C5 C 0.3211(7) 0.3216(4) 0.3010(4) 0.0242(15) Uani 1 1 d .
H5A H 0.2807 0.3550 0.2485 0.029 Uiso 1 1 calc R
H5B H 0.3785 0.2829 0.3023 0.029 Uiso 1 1 calc R
C6 C 0.4125(7) 0.3732(4) 0.3856(4) 0.0215(15) Uani 1 1 d .
C7 C 0.1288(8) 0.5570(4) 0.2903(5) 0.0259(17) Uani 1 1 d .
H7A H 0.1150 0.6139 0.2870 0.031 Uiso 1 1 calc R
H7B H 0.1578 0.5443 0.2560 0.031 Uiso 1 1 calc R
C8 C 0.2412(7) 0.5330(4) 0.3887(4) 0.0206(15) Uani 1 1 d .
O9 O 0.4200(9) 0.1597(5) 0.0559(5) 0.102(3) Uani 1 1 d .
O10 O 0.4951(7) 0.1802(4) 0.5504(4) 0.0648(19) Uani 1 1 d .
O11 O 0.5000 0.3707(5) 0.2500 0.068(3) Uani 1 2 d S
O12 O 0.0807(12) 0.4784(7) 0.0879(7) 0.163(5) Uani 1 1 d .
O13 O 0.3262(10) 0.2513(5) 0.1229(5) 0.120(3) Uani 1 1 d .

loop_
_atom_site_aniso_label
_atom_site_aniso_U_11
_atom_site_aniso_U_22
_atom_site_aniso_U_33
_atom_site_aniso_U_23
_atom_site_aniso_U_13
_atom_site_aniso_U_12
Eu1 0.0174(3) 0.0194(2) 0.0169(2) -0.00153(12) 0.0094(2) 0.00030(12)
O1 0.044(4) 0.028(3) 0.024(3) -0.006(2) 0.020(3) -0.009(3)
O2 0.046(4) 0.021(3) 0.025(3) 0.000(2) 0.019(3) -0.002(2)
O3 0.025(3) 0.024(3) 0.031(3) -0.007(2) 0.019(3) -0.011(2)
O4 0.027(3) 0.027(3) 0.019(2) 0.000(2) 0.015(2) -0.003(2)
O5 0.014(3) 0.028(3) 0.025(3) -0.001(2) 0.010(2) 0.002(2)
O6 0.016(3) 0.047(3) 0.021(2) 0.010(2) 0.008(2) 0.003(2)
O7 0.050(4) 0.025(3) 0.052(3) 0.007(3) 0.034(3) 0.012(3)
O8 0.048(4) 0.042(3) 0.034(3) -0.001(3) 0.031(3) 0.001(3)
N1 0.026(5) 0.020(4) 0.019(4) 0.000 0.012(4) 0.000
N2 0.015(3) 0.018(3) 0.025(3) -0.004(2) 0.008(3) -0.002(2)
N3 0.022(3) 0.016(3) 0.030(3) -0.005(2) 0.015(3) -0.003(2)
N4 0.017(5) 0.017(4) 0.020(4) 0.000 0.003(4) 0.000
C1 0.022(4) 0.032(4) 0.015(3) -0.004(3) 0.010(3) -0.003(3)
C2 0.030(7) 0.029(5) 0.007(4) 0.000 0.007(5) 0.000
C3 0.017(4) 0.021(4) 0.020(3) -0.004(3) 0.008(3) -0.002(3)
C4 0.021(4) 0.022(3) 0.027(4) -0.007(3) 0.017(3) -0.001(3)
C5 0.025(4) 0.025(4) 0.022(3) -0.002(3) 0.015(3) 0.000(3)
C6 0.024(4) 0.012(3) 0.023(3) -0.003(3) 0.013(3) 0.000(3)
C7 0.023(5) 0.023(4) 0.031(4) -0.001(3) 0.017(4) -0.003(3)
C8 0.018(4) 0.015(3) 0.019(3) -0.002(3) 0.007(3) -0.008(3)
O9 0.118(8) 0.103(7) 0.118(7) -0.016(5) 0.091(7) -0.039(5)
O10 0.065(5) 0.058(4) 0.067(4) -0.015(3) 0.041(4) -0.007(4)
O11 0.100(9) 0.054(6) 0.094(7) 0.000 0.083(7) 0.000
O12 0.150(11) 0.181(11) 0.176(9) -0.079(9) 0.114(9) -0.094(9)
O13 0.146(10) 0.102(7) 0.125(7) -0.002(6) 0.094(7) 0.021(7)

loop_
_atom_type_symbol
_atom_type_description
_atom_type_scat_dispersion_real
_atom_type_scat_dispersion_imag
_atom_type_scat_source
C C 0.0033 0.0016 'International Tables Vol C Tables 4.2.6.8 and 6.1.1.4'
H H 0.0000 0.0000 'International Tables Vol C Tables 4.2.6.8 and 6.1.1.4'
Eu Eu -0.1578 3.6682 'International Tables Vol C Tables 4.2.6.8 and 6.1.1.4'
N N 0.0061 0.0033 'International Tables Vol C Tables 4.2.6.8 and 6.1.1.4'
O O 0.0106 0.0060 'International Tables Vol C Tables 4.2.6.8 and 6.1.1.4'

loop_
_geom_angle_atom_site_label_1
_geom_angle_atom_site_label_2
_geom_angle_atom_site_label_3
_geom_angle
_geom_angle_site_symmetry_1
_geom_angle_site_symmetry_3
O5 Eu1 O3 73.58(16) 4_545 4_545
O5 Eu1 O4 75.45(15) 4_545 8_455
O3 Eu1 O4 137.79(15) 4_545 8_455
O5 Eu1 O1 83.67(17) 4_545 .
O3 Eu1 O1 78.98(16) 4_545 .
O4 Eu1 O1 125.02(16) 8_455 .
O5 Eu1 O8 144.06(16) 4_545 .
O3 Eu1 O8 77.22(17) 4_545 .
O4 Eu1 O8 140.01(17) 8_455 .
O1 Eu1 O8 70.46(18) . .
O5 Eu1 O6 124.60(15) 4_545 8_455
O3 Eu1 O6 85.71(16) 4_545 8_455
O4 Eu1 O6 88.91(16) 8_455 8_455
O1 Eu1 O6 142.33(17) . 8_455
O8 Eu1 O6 72.67(17) . 8_455
O5 Eu1 O7 137.19(16) 4_545 .
O3 Eu1 O7 149.23(17) 4_545 .
O4 Eu1 O7 67.14(16) 8_455 .
O1 Eu1 O7 100.92(17) . .
O8 Eu1 O7 73.94(17) . .
O6 Eu1 O7 75.75(17) 8_455 .
O5 Eu1 O2 77.26(17) 4_545 .
O3 Eu1 O2 125.28(16) 4_545 .
O4 Eu1 O2 73.41(15) 8_455 .
O1 Eu1 O2 52.40(15) . .
O8 Eu1 O2 103.93(16) . .
O6 Eu1 O2 147.99(16) 8_455 .
O7 Eu1 O2 72.84(18) . .
O5 Eu1 O5 73.91(17) 4_545 8_455
O3 Eu1 O5 74.55(15) 4_545 8_455
O4 Eu1 O5 69.78(14) 8_455 8_455
O1 Eu1 O5 149.13(16) . 8_455
O8 Eu1 O5 117.65(16) . 8_455
O6 Eu1 O5 50.97(15) 8_455 8_455
O7 Eu1 O5 109.95(16) . 8_455
O2 Eu1 O5 137.64(15) . 8_455
O5 Eu1 C4 79.48(17) 4_545 .
O3 Eu1 C4 102.65(17) 4_545 .
O4 Eu1 C4 99.09(17) 8_455 .
O1 Eu1 C4 26.37(16) . .
O8 Eu1 C4 87.02(18) . .
O6 Eu1 C4 155.91(17) 8_455 .
O7 Eu1 C4 86.43(19) . .
O2 Eu1 C4 26.02(15) . .
O5 Eu1 C4 152.95(17) 8_455 .
O5 Eu1 C8 99.79(18) 4_545 8_455
O3 Eu1 C8 82.53(17) 4_545 8_455
O4 Eu1 C8 75.23(17) 8_455 8_455
O1 Eu1 C8 159.39(17) . 8_455
O8 Eu1 C8 96.69(18) . 8_455
O6 Eu1 C8 25.51(17) 8_455 8_455
O7 Eu1 C8 90.35(18) . 8_455
O2 Eu1 C8 148.21(16) . 8_455
O5 Eu1 C8 25.89(16) 8_455 8_455
C4 Eu1 C8 174.24(18) . 8_455
O5 Eu1 Eu1 39.17(11) 4_545 5
O3 Eu1 Eu1 69.95(11) 4_545 5
O4 Eu1 Eu1 67.90(11) 8_455 5
O1 Eu1 Eu1 119.92(13) . 5
O8 Eu1 Eu1 141.74(12) . 5
O6 Eu1 Eu1 85.58(11) 8_455 5
O7 Eu1 Eu1 131.25(12) . 5
O2 Eu1 Eu1 110.79(13) . 5
O5 Eu1 Eu1 34.74(11) 8_455 5
C4 Eu1 Eu1 118.50(13) . 5
C8 Eu1 Eu1 60.63(14) 8_455 5
C4 O1 Eu1 95.5(4) . .
C4 O2 Eu1 91.8(4) . .
C6 O3 Eu1 132.4(4) . 4
C6 O4 Eu1 136.5(4) . 8_556
C8 O5 Eu1 164.1(4) . 4
C8 O5 Eu1 89.7(4) . 8_556
Eu1 O5 Eu1 106.09(17) 4 8_556
C8 O6 Eu1 95.9(4) . 8_556
C1 N1 C1 114.3(8) . 2
C1 N2 C2 113.7(7) . .
C1 N3 C3 119.7(6) . .
C1 N3 C5 119.6(6) . .
C3 N3 C5 120.7(6) . .
C2 N4 C7 117.6(4) . .
C2 N4 C7 117.6(4) . 2
C7 N4 C7 124.8(8) . 2
N2 C1 N1 126.1(7) . .
N2 C1 N3 117.6(6) . .
N1 C1 N3 116.2(6) . .
N2 C2 N2 126.1(9) 2 .
N2 C2 N4 116.9(5) 2 .
N2 C2 N4 116.9(5) . .
N3 C3 C4 115.0(6) . .
N3 C3 H3A 108.5 . .
C4 C3 H3A 108.5 . .
N3 C3 H3B 108.5 . .
C4 C3 H3B 108.5 . .
H3A C3 H3B 107.5 . .
O2 C4 O1 120.3(6) . .
O2 C4 C3 122.2(6) . .
O1 C4 C3 117.5(6) . .
O2 C4 Eu1 62.2(3) . .
O1 C4 Eu1 58.1(3) . .
C3 C4 Eu1 175.4(5) . .
N3 C5 C6 115.6(5) . .
N3 C5 H5A 108.4 . .
C6 C5 H5A 108.4 . .
N3 C5 H5B 108.4 . .
C6 C5 H5B 108.4 . .
H5A C5 H5B 107.4 . .
O3 C6 O4 127.5(6) . .
O3 C6 C5 114.0(6) . .
O4 C6 C5 118.5(6) . .
N4 C7 C8 112.0(5) . .
N4 C7 H7A 109.2 . .
C8 C7 H7A 109.2 . .
N4 C7 H7B 109.2 . .
C8 C7 H7B 109.2 . .
H7A C7 H7B 107.9 . .
O6 C8 O5 121.4(6) . .
O6 C8 C7 119.6(7) . .
O5 C8 C7 118.9(6) . .
O6 C8 Eu1 58.6(3) . 8_556
O5 C8 Eu1 64.4(4) . 8_556
C7 C8 Eu1 165.9(4) . 8_556

loop_
_geom_bond_atom_site_label_1
_geom_bond_atom_site_label_2
_geom_bond_distance
_geom_bond_site_symmetry_2
Eu1 O5 2.355(5) 4_545
Eu1 O3 2.380(4) 4_545
Eu1 O4 2.397(4) 8_455
Eu1 O1 2.445(5) .
Eu1 O8 2.450(5) .
Eu1 O6 2.483(5) 8_455
Eu1 O7 2.490(5) .
Eu1 O2 2.537(5) .
Eu1 O5 2.610(4) 8_455
Eu1 C4 2.867(7) .
Eu1 C8 2.892(7) 8_455
Eu1 Eu1 3.9698(9) 5
O1 C4 1.280(7) .
O2 C4 1.259(7) .
O3 C6 1.268(8) .
O3 Eu1 2.380(4) 4
O4 C6 1.245(8) .
O4 Eu1 2.397(4) 8_556
O5 C8 1.263(8) .
O5 Eu1 2.355(5) 4
O5 Eu1 2.610(4) 8_556
O6 C8 1.252(8) .
O6 Eu1 2.483(5) 8_556
N1 C1 1.335(8) .
N1 C1 1.335(8) 2
N2 C1 1.330(8) .
N2 C2 1.343(7) .
N3 C1 1.350(9) .
N3 C3 1.436(7) .
N3 C5 1.452(8) .
N4 C2 1.373(11) .
N4 C7 1.451(8) .
N4 C7 1.451(8) 2
C2 N2 1.344(7) 2
C3 C4 1.520(9) .
C3 H3A 0.9700 .
C3 H3B 0.9700 .
C5 C6 1.528(9) .
C5 H5A 0.9700 .
C5 H5B 0.9700 .
C7 C8 1.526(9) .
C7 H7A 0.9700 .
C7 H7B 0.9700 .
C8 Eu1 2.892(7) 8_556

loop_
_geom_torsion_atom_site_label_1
_geom_torsion_atom_site_label_2
_geom_torsion_atom_site_label_3
_geom_torsion_atom_site_label_4
_geom_torsion
_geom_torsion_site_symmetry_1
_geom_torsion_site_symmetry_4
O5 Eu1 O1 C4 79.1(4) 4_545 .
O3 Eu1 O1 C4 153.5(4) 4_545 .
O4 Eu1 O1 C4 11.8(5) 8_455 .
O8 Eu1 O1 C4 -126.3(4) . .
O6 Eu1 O1 C4 -138.6(4) 8_455 .
O7 Eu1 O1 C4 -57.9(4) . .
O2 Eu1 O1 C4 0.3(4) . .
O5 Eu1 O1 C4 122.3(4) 8_455 .
C8 Eu1 O1 C4 -179.9(5) 8_455 .
Eu1 Eu1 O1 C4 94.5(4) 5 .
O5 Eu1 O2 C4 -92.1(4) 4_545 .
O3 Eu1 O2 C4 -33.1(5) 4_545 .
O4 Eu1 O2 C4 -170.5(4) 8_455 .
O1 Eu1 O2 C4 -0.3(4) . .
O8 Eu1 O2 C4 50.9(4) . .
O6 Eu1 O2 C4 130.5(4) 8_455 .
O7 Eu1 O2 C4 118.9(4) . .
O5 Eu1 O2 C4 -140.0(4) 8_455 .
C8 Eu1 O2 C4 179.9(4) 8_455 .
Eu1 Eu1 O2 C4 -112.7(4) 5 .
C2 N2 C1 N1 1.7(8) . .
C2 N2 C1 N3 -178.6(5) . .
C1 N1 C1 N2 -0.9(5) 2 .
C1 N1 C1 N3 179.3(7) 2 .
C3 N3 C1 N2 172.7(6) . .
C5 N3 C1 N2 -6.8(9) . .
C3 N3 C1 N1 -7.6(8) . .
C5 N3 C1 N1 172.9(5) . .
C1 N2 C2 N2 -0.8(4) . 2
C1 N2 C2 N4 179.2(4) . .
C7 N4 C2 N2 166.1(4) . 2
C7 N4 C2 N2 -13.9(4) 2 2
C7 N4 C2 N2 -13.9(4) . .
C7 N4 C2 N2 166.1(4) 2 .
C1 N3 C3 C4 73.9(8) . .
C5 N3 C3 C4 -106.6(7) . .
Eu1 O2 C4 O1 0.5(7) . .
Eu1 O2 C4 C3 -178.4(6) . .
Eu1 O1 C4 O2 -0.5(7) . .
Eu1 O1 C4 C3 178.4(5) . .
N3 C3 C4 O2 17.6(9) . .
N3 C3 C4 O1 -161.4(6) . .
N3 C3 C4 Eu1 -144(6) . .
O5 Eu1 C4 O2 82.5(4) 4_545 .
O3 Eu1 C4 O2 152.8(4) 4_545 .
O4 Eu1 C4 O2 9.2(4) 8_455 .
O1 Eu1 C4 O2 179.5(7) . .
O8 Eu1 C4 O2 -131.0(4) . .
O6 Eu1 C4 O2 -98.9(5) 8_455 .
O7 Eu1 C4 O2 -56.9(4) . .
O5 Eu1 C4 O2 72.1(6) 8_455 .
C8 Eu1 C4 O2 -1(2) 8_455 .
Eu1 Eu1 C4 O2 79.0(4) 5 .
O5 Eu1 C4 O1 -97.0(4) 4_545 .
O3 Eu1 C4 O1 -26.7(4) 4_545 .
O4 Eu1 C4 O1 -170.2(4) 8_455 .
O8 Eu1 C4 O1 49.5(4) . .
O6 Eu1 C4 O1 81.6(6) 8_455 .
O7 Eu1 C4 O1 123.6(4) . .
O2 Eu1 C4 O1 -179.5(7) . .
O5 Eu1 C4 O1 -107.4(5) 8_455 .
C8 Eu1 C4 O1 180(39) 8_455 .
Eu1 Eu1 C4 O1 -100.5(4) 5 .
O5 Eu1 C4 C3 -115(6) 4_545 .
O3 Eu1 C4 C3 -45(6) 4_545 .
O4 Eu1 C4 C3 172(6) 8_455 .
O1 Eu1 C4 C3 -18(6) . .
O8 Eu1 C4 C3 32(6) . .
O6 Eu1 C4 C3 64(6) 8_455 .
O7 Eu1 C4 C3 106(6) . .
O2 Eu1 C4 C3 163(6) . .
O5 Eu1 C4 C3 -125(6) 8_455 .
C8 Eu1 C4 C3 162(5) 8_455 .
Eu1 Eu1 C4 C3 -118(6) 5 .
C1 N3 C5 C6 70.5(8) . .
C3 N3 C5 C6 -109.0(7) . .
Eu1 O3 C6 O4 -33.4(11) 4 .
Eu1 O3 C6 C5 145.5(5) 4 .
Eu1 O4 C6 O3 29.4(11) 8_556 .
Eu1 O4 C6 C5 -149.5(5) 8_556 .
N3 C5 C6 O3 -166.4(6) . .
N3 C5 C6 O4 12.6(9) . .
C2 N4 C7 C8 -57.7(6) . .
C7 N4 C7 C8 122.3(6) 2 .
Eu1 O6 C8 O5 -15.3(7) 8_556 .
Eu1 O6 C8 C7 163.8(5) 8_556 .
Eu1 O5 C8 O6 -172.8(12) 4 .
Eu1 O5 C8 O6 14.5(7) 8_556 .
Eu1 O5 C8 C7 8(2) 4 .
Eu1 O5 C8 C7 -164.6(5) 8_556 .
Eu1 O5 C8 Eu1 172.7(16) 4 8_556
N4 C7 C8 O6 -28.8(9) . .
N4 C7 C8 O5 150.3(6) . .
N4 C7 C8 Eu1 50(2) . 8_556
